data_1517051
loop_
_publ_author_name
'Tiffany M. Smith'
'Diona Symester'
'Kathryn Perrin'
'Jose Vargas'
'Michael Tichenor'
'Charles J. O-Connor'
'Jon Zubieta'

_publ_section_title
;
 Hydrothermal syntheses and structural chemistry of Mn(II), Co(II) and
 Ni(II) coordination polymers with xylyl-diphosphonate ligands
;
_journal_name_full
;
Inorganica Chimica Acta
;
_journal_page_first 46
_journal_page_last 59
_journal_volume 402
_journal_year 2013
_chemical_formula_moiety 'C18 H18 Mn N2 O6 P2'
_chemical_formula_sum 'C18 H18 Mn N2 O6 P2'
_chemical_formula_weight 475.22
_space_group_IT_number 14
_symmetry_cell_setting monoclinic
_symmetry_space_group_name_Hall '-P 2yn'
_symmetry_space_group_name_H-M 'P 1 21/n 1'
_atom_sites_solution_hydrogens geom
_atom_sites_solution_primary direct
_atom_sites_solution_secondary difmap
_cell_angle_alpha 90.00
_cell_angle_beta 103.314(2)
_cell_angle_gamma 90.00
_cell_formula_units_Z 4
_cell_length_a 10.4041(15)
_cell_length_b 14.670(2)
_cell_length_c 12.4281(19)
_cell_measurement_reflns_used 9053
_cell_measurement_temperature 90(2)
_cell_measurement_theta_max 34.38
_cell_measurement_theta_min 2.69
_cell_volume 1845.9(5)
_computing_cell_refinement 'Bruker SAINT (Bruker, 2011)'
_computing_data_collection 'Bruker APEX2 (Bruker, 2011)'
_computing_data_reduction 'Bruker SAINT (Bruker, 2011)'
_computing_molecular_graphics 'CrystalMaker (Palmer, 2010)'
_computing_publication_material 'Bruker SHELXTL (Bruker, 2011)'
_computing_structure_refinement 'SHELXL-97 (Sheldrick, 2008)'
_computing_structure_solution 'SHELXS-97 (Sheldrick, 2008)'
_diffrn_ambient_temperature 90(2)
_diffrn_measured_fraction_theta_full 1.000
_diffrn_measured_fraction_theta_max 1.000
_diffrn_measurement_device_type 'Bruker APEX-II CCD'
_diffrn_measurement_method '\f and \w scans'
_diffrn_radiation_monochromator graphite
_diffrn_radiation_source 'fine-focus sealed tube'
_diffrn_radiation_type MoK\a
_diffrn_radiation_wavelength 0.71073
_diffrn_reflns_av_R_equivalents 0.0158
_diffrn_reflns_av_sigmaI/netI 0.0098
_diffrn_reflns_limit_h_max 14
_diffrn_reflns_limit_h_min -14
_diffrn_reflns_limit_k_max 20
_diffrn_reflns_limit_k_min -20
_diffrn_reflns_limit_l_max 17
_diffrn_reflns_limit_l_min -15
_diffrn_reflns_number 29503
_diffrn_reflns_theta_full 29.13
_diffrn_reflns_theta_max 29.13
_diffrn_reflns_theta_min 2.18
_exptl_absorpt_coefficient_mu 0.930
_exptl_absorpt_correction_T_max 0.7677
_exptl_absorpt_correction_T_min 0.7073
_exptl_absorpt_correction_type multi-scan
_exptl_absorpt_process_details 'SADABS SHELXL-97 (Sheldrick, 2008)'
_exptl_crystal_colour yellow
_exptl_crystal_density_diffrn 1.710
_exptl_crystal_density_method 'not measured'
_exptl_crystal_description block
_exptl_crystal_F_000 972
_exptl_crystal_size_max 0.40
_exptl_crystal_size_mid 0.32
_exptl_crystal_size_min 0.30
_refine_diff_density_max 0.444
_refine_diff_density_min -0.338
_refine_diff_density_rms 0.055
_refine_ls_extinction_method none
_refine_ls_goodness_of_fit_ref 0.901
_refine_ls_hydrogen_treatment constr
_refine_ls_matrix_type full
_refine_ls_number_parameters 264
_refine_ls_number_reflns 4968
_refine_ls_number_restraints 0
_refine_ls_restrained_S_all 0.901
_refine_ls_R_factor_all 0.0219
_refine_ls_R_factor_gt 0.0212
_refine_ls_shift/su_max 0.002
_refine_ls_shift/su_mean 0.000
_refine_ls_structure_factor_coef Fsqd
_refine_ls_weighting_details 'calc w=1/[\s^2^(Fo^2^)+(0.0392P)^2^+1.3898P] where P=(Fo^2^+2Fc^2^)/3'
_refine_ls_weighting_scheme calc
_refine_ls_wR_factor_gt 0.0604
_refine_ls_wR_factor_ref 0.0611
_reflns_number_gt 4796
_reflns_number_total 4968
_reflns_threshold_expression >2sigma(I)
_cod_data_source_file ICA-2013-402-46-59-1.cif
_cod_data_source_block compound_1
_cod_original_sg_symbol_Hall -P2yn
_cod_original_sg_symbol_H-M P2(1)/n
_cod_database_code 1517051

loop_
_symmetry_equiv_pos_as_xyz
'x, y, z'
'-x+1/2, y+1/2, -z+1/2'
'-x, -y, -z'
'x-1/2, -y-1/2, z-1/2'

loop_
_atom_site_label
_atom_site_type_symbol
_atom_site_fract_x
_atom_site_fract_y
_atom_site_fract_z
_atom_site_U_iso_or_equiv
_atom_site_adp_type
_atom_site_occupancy
_atom_site_symmetry_multiplicity
_atom_site_calc_flag
_atom_site_refinement_flags
Mn1 Mn -0.070355(14) -0.020719(10) 0.673424(12) 0.00937(5) Uani 1 1 d .
P1 P 0.14473(3) -0.194169(18) 0.66298(2) 0.01187(6) Uani 1 1 d .
P2 P 0.16606(2) 0.103955(18) 0.58272(2) 0.00989(6) Uani 1 1 d .
O1 O 0.03255(7) 0.08281(5) 0.60868(6) 0.01217(14) Uani 1 1 d .
O2 O 0.06370(8) -0.12439(5) 0.70779(7) 0.01568(15) Uani 1 1 d .
O3 O 0.27741(8) -0.21590(6) 0.73636(7) 0.01672(16) Uani 1 1 d .
O4 O 0.17167(8) -0.16176(6) 0.54817(7) 0.01886(17) Uani 1 1 d .
H4' H 0.1049 -0.1377 0.5110 0.023 Uiso 1 1 calc R
O5 O 0.18308(8) 0.21003(5) 0.57550(6) 0.01484(15) Uani 1 1 d .
H5' H 0.1971 0.2320 0.6378 0.018 Uiso 1 1 calc R
O6 O 0.18511(8) 0.06268(6) 0.47656(6) 0.01605(16) Uani 1 1 d .
N1 N -0.24150(8) -0.05937(6) 0.74873(7) 0.01178(16) Uani 1 1 d .
N2 N -0.05666(8) 0.06308(6) 0.82791(7) 0.01147(16) Uani 1 1 d .
C1 C -0.33829(10) -0.11639(7) 0.69913(9) 0.01385(19) Uani 1 1 d .
H1 H -0.3347 -0.1412 0.6310 0.017 Uiso 1 1 calc R
C2 C -0.44348(11) -0.13993(8) 0.74521(10) 0.0163(2) Uani 1 1 d .
H2 H -0.5093 -0.1791 0.7084 0.020 Uiso 1 1 calc R
C3 C -0.44781(11) -0.10350(8) 0.84738(10) 0.0187(2) Uani 1 1 d .
H3 H -0.5159 -0.1190 0.8810 0.022 Uiso 1 1 calc R
C4 C -0.34915(11) -0.04354(8) 0.89891(9) 0.0174(2) Uani 1 1 d .
H4 H -0.3507 -0.0181 0.9671 0.021 Uiso 1 1 calc R
C5 C -0.24757(10) -0.02209(7) 0.84662(9) 0.01194(18) Uani 1 1 d .
C6 C -0.14247(10) 0.04568(7) 0.89220(8) 0.01162(18) Uani 1 1 d .
C7 C -0.13506(11) 0.09168(8) 0.99169(9) 0.0159(2) Uani 1 1 d .
H7 H -0.1947 0.0785 1.0350 0.019 Uiso 1 1 calc R
C8 C -0.03757(11) 0.15744(8) 1.02568(9) 0.0173(2) Uani 1 1 d .
H8 H -0.0310 0.1886 1.0919 0.021 Uiso 1 1 calc R
C9 C 0.04978(11) 0.17566(8) 0.95895(9) 0.0158(2) Uani 1 1 d .
H9 H 0.1159 0.2192 0.9795 0.019 Uiso 1 1 calc R
C10 C 0.03585(10) 0.12730(7) 0.86079(9) 0.01360(19) Uani 1 1 d .
H10 H 0.0935 0.1401 0.8157 0.016 Uiso 1 1 calc R
C11 C 0.29816(10) 0.06526(7) 0.69601(8) 0.01133(18) Uani 1 1 d .
H11A H 0.2768 0.0817 0.7655 0.014 Uiso 1 1 calc R
H11B H 0.3036 -0.0007 0.6934 0.014 Uiso 1 1 calc R
C12 C 0.43195(10) 0.10536(7) 0.69299(8) 0.01071(17) Uani 1 1 d .
C13 C 0.48842(10) 0.08044(7) 0.60513(9) 0.01335(19) Uani 1 1 d .
H13 H 0.4433 0.0401 0.5520 0.016 Uiso 1 1 calc R
C14 C 0.61003(10) 0.11434(7) 0.59515(9) 0.01469(19) Uani 1 1 d .
H14 H 0.6449 0.0972 0.5357 0.018 Uiso 1 1 calc R
C15 C 0.67918(10) 0.17419(7) 0.67500(9) 0.01460(19) Uani 1 1 d .
H15 H 0.7607 0.1973 0.6695 0.018 Uiso 1 1 calc R
C16 C 0.62480(10) 0.19896(7) 0.76292(9) 0.01335(19) Uani 1 1 d .
H16 H 0.6715 0.2384 0.8165 0.016 Uiso 1 1 calc R
C17 C 0.50121(10) 0.16616(7) 0.77314(8) 0.01096(18) Uani 1 1 d .
C18 C 0.04991(10) -0.29851(7) 0.63032(8) 0.01299(18) Uani 1 1 d .
H18A H -0.0242 -0.2873 0.5684 0.016 Uiso 1 1 calc R
H18B H 0.1051 -0.3448 0.6080 0.016 Uiso 1 1 calc R

loop_
_atom_site_aniso_label
_atom_site_aniso_U_11
_atom_site_aniso_U_22
_atom_site_aniso_U_33
_atom_site_aniso_U_23
_atom_site_aniso_U_13
_atom_site_aniso_U_12
Mn1 0.00921(8) 0.01000(8) 0.00895(8) -0.00075(5) 0.00217(5) -0.00084(5)
P1 0.01005(12) 0.01209(12) 0.01391(12) 0.00422(9) 0.00364(9) 0.00173(9)
P2 0.00906(11) 0.01183(12) 0.00845(11) -0.00045(8) 0.00138(8) -0.00206(8)
O1 0.0102(3) 0.0138(3) 0.0127(3) 0.0009(3) 0.0031(3) -0.0014(3)
O2 0.0150(3) 0.0133(3) 0.0196(4) 0.0024(3) 0.0057(3) 0.0026(3)
O3 0.0104(3) 0.0177(4) 0.0209(4) 0.0056(3) 0.0014(3) 0.0010(3)
O4 0.0152(4) 0.0239(4) 0.0194(4) 0.0111(3) 0.0081(3) 0.0057(3)
O5 0.0155(4) 0.0128(3) 0.0143(3) 0.0025(3) -0.0006(3) -0.0030(3)
O6 0.0125(3) 0.0244(4) 0.0112(3) -0.0052(3) 0.0028(3) -0.0036(3)
N1 0.0109(4) 0.0117(4) 0.0126(4) 0.0004(3) 0.0023(3) -0.0003(3)
N2 0.0118(4) 0.0117(4) 0.0112(4) -0.0006(3) 0.0031(3) -0.0003(3)
C1 0.0122(4) 0.0126(4) 0.0162(5) -0.0005(4) 0.0021(4) -0.0006(4)
C2 0.0125(4) 0.0147(5) 0.0216(5) 0.0008(4) 0.0035(4) -0.0024(4)
C3 0.0148(5) 0.0203(5) 0.0230(5) 0.0017(4) 0.0082(4) -0.0032(4)
C4 0.0169(5) 0.0211(5) 0.0160(5) -0.0009(4) 0.0075(4) -0.0026(4)
C5 0.0113(4) 0.0120(4) 0.0124(4) 0.0012(3) 0.0025(3) 0.0005(3)
C6 0.0111(4) 0.0123(4) 0.0115(4) 0.0008(4) 0.0026(3) 0.0006(3)
C7 0.0167(5) 0.0190(5) 0.0133(5) -0.0016(4) 0.0057(4) -0.0010(4)
C8 0.0202(5) 0.0186(5) 0.0129(5) -0.0049(4) 0.0037(4) -0.0011(4)
C9 0.0167(5) 0.0145(5) 0.0155(5) -0.0033(4) 0.0022(4) -0.0024(4)
C10 0.0133(4) 0.0136(4) 0.0143(5) -0.0017(4) 0.0039(4) -0.0015(4)
C11 0.0101(4) 0.0123(4) 0.0113(4) 0.0000(3) 0.0018(3) -0.0011(3)
C12 0.0094(4) 0.0103(4) 0.0120(4) 0.0007(3) 0.0016(3) 0.0004(3)
C13 0.0132(4) 0.0121(4) 0.0150(5) -0.0024(4) 0.0036(4) 0.0002(3)
C14 0.0136(5) 0.0135(5) 0.0182(5) 0.0003(4) 0.0063(4) 0.0019(4)
C15 0.0098(4) 0.0135(5) 0.0204(5) 0.0031(4) 0.0031(4) 0.0003(4)
C16 0.0108(4) 0.0116(4) 0.0159(5) 0.0005(4) -0.0004(4) -0.0006(3)
C17 0.0107(4) 0.0104(4) 0.0111(4) 0.0009(3) 0.0009(3) 0.0013(3)
C18 0.0138(4) 0.0139(5) 0.0107(4) 0.0014(3) 0.0016(3) 0.0014(4)

loop_
_atom_type_symbol
_atom_type_description
_atom_type_scat_dispersion_real
_atom_type_scat_dispersion_imag
_atom_type_scat_source
C C 0.0033 0.0016 'International Tables Vol C Tables 4.2.6.8 and 6.1.1.4'
N N 0.0061 0.0033 'International Tables Vol C Tables 4.2.6.8 and 6.1.1.4'
O O 0.0106 0.0060 'International Tables Vol C Tables 4.2.6.8 and 6.1.1.4'
P P 0.1023 0.0942 'International Tables Vol C Tables 4.2.6.8 and 6.1.1.4'
Mn Mn 0.3368 0.7283 'International Tables Vol C Tables 4.2.6.8 and 6.1.1.4'
H H 0.0000 0.0000 'International Tables Vol C Tables 4.2.6.8 and 6.1.1.4'

loop_
_geom_angle_atom_site_label_1
_geom_angle_atom_site_label_2
_geom_angle_atom_site_label_3
_geom_angle
_geom_angle_site_symmetry_1
_geom_angle_site_symmetry_3
O2 Mn1 O6 101.08(3) . 3_556
O2 Mn1 O1 103.45(3) . .
O6 Mn1 O1 96.23(3) 3_556 .
O2 Mn1 N2 108.76(3) . .
O6 Mn1 N2 147.31(3) 3_556 .
O1 Mn1 N2 89.67(3) . .
O2 Mn1 N1 106.93(3) . .
O6 Mn1 N1 87.26(3) 3_556 .
O1 Mn1 N1 148.13(3) . .
N2 Mn1 N1 71.73(3) . .
O3 P1 O2 115.61(5) . .
O3 P1 O4 106.33(5) . .
O2 P1 O4 110.91(5) . .
O3 P1 C18 109.43(5) . .
O2 P1 C18 109.44(5) . .
O4 P1 C18 104.52(5) . .
O6 P2 O1 114.38(4) . .
O6 P2 O5 108.00(5) . .
O1 P2 O5 109.44(4) . .
O6 P2 C11 108.95(5) . .
O1 P2 C11 109.57(4) . .
O5 P2 C11 106.17(4) . .
P2 O1 Mn1 142.02(5) . .
P1 O2 Mn1 147.10(5) . .
P1 O4 H4' 109.5 . .
P2 O5 H5' 109.5 . .
P2 O6 Mn1 138.28(5) . 3_556
C1 N1 C5 118.70(9) . .
C1 N1 Mn1 122.89(7) . .
C5 N1 Mn1 118.40(7) . .
C10 N2 C6 118.52(9) . .
C10 N2 Mn1 122.82(7) . .
C6 N2 Mn1 118.61(7) . .
N1 C1 C2 122.89(10) . .
N1 C1 H1 118.6 . .
C2 C1 H1 118.6 . .
C3 C2 C1 118.40(10) . .
C3 C2 H2 120.8 . .
C1 C2 H2 120.8 . .
C2 C3 C4 119.25(10) . .
C2 C3 H3 120.4 . .
C4 C3 H3 120.4 . .
C3 C4 C5 119.01(10) . .
C3 C4 H4 120.5 . .
C5 C4 H4 120.5 . .
N1 C5 C4 121.71(10) . .
N1 C5 C6 115.52(9) . .
C4 C5 C6 122.73(10) . .
N2 C6 C7 121.54(10) . .
N2 C6 C5 115.33(9) . .
C7 C6 C5 123.07(9) . .
C8 C7 C6 119.44(10) . .
C8 C7 H7 120.3 . .
C6 C7 H7 120.3 . .
C9 C8 C7 118.86(10) . .
C9 C8 H8 120.6 . .
C7 C8 H8 120.6 . .
C10 C9 C8 118.38(10) . .
C10 C9 H9 120.8 . .
C8 C9 H9 120.8 . .
N2 C10 C9 123.25(10) . .
N2 C10 H10 118.4 . .
C9 C10 H10 118.4 . .
C12 C11 P2 113.18(7) . .
C12 C11 H11A 108.9 . .
P2 C11 H11A 108.9 . .
C12 C11 H11B 108.9 . .
P2 C11 H11B 108.9 . .
H11A C11 H11B 107.8 . .
C13 C12 C17 118.61(9) . .
C13 C12 C11 117.95(9) . .
C17 C12 C11 123.44(9) . .
C14 C13 C12 121.93(10) . .
C14 C13 H13 119.0 . .
C12 C13 H13 119.0 . .
C13 C14 C15 119.50(10) . .
C13 C14 H14 120.3 . .
C15 C14 H14 120.3 . .
C16 C15 C14 119.18(10) . .
C16 C15 H15 120.4 . .
C14 C15 H15 120.4 . .
C15 C16 C17 121.87(10) . .
C15 C16 H16 119.1 . .
C17 C16 H16 119.1 . .
C16 C17 C12 118.91(9) . .
C16 C17 C18 116.79(9) . 2_556
C12 C17 C18 124.28(9) . 2_556
C17 C18 P1 112.58(7) 2_546 .
C17 C18 H18A 109.1 2_546 .
P1 C18 H18A 109.1 . .
C17 C18 H18B 109.1 2_546 .
P1 C18 H18B 109.1 . .
H18A C18 H18B 107.8 . .

loop_
_geom_bond_atom_site_label_1
_geom_bond_atom_site_label_2
_geom_bond_distance
_geom_bond_site_symmetry_2
Mn1 O2 2.0412(8) .
Mn1 O6 2.0625(8) 3_556
Mn1 O1 2.1207(8) .
Mn1 N2 2.2565(9) .
Mn1 N1 2.2662(9) .
P1 O3 1.5030(8) .
P1 O2 1.5116(8) .
P1 O4 1.5889(9) .
P1 C18 1.8156(11) .
P2 O6 1.5056(8) .
P2 O1 1.5284(8) .
P2 O5 1.5711(8) .
P2 C11 1.8172(10) .
O4 H4' 0.8200 .
O5 H5' 0.8200 .
O6 Mn1 2.0625(8) 3_556
N1 C1 1.3447(13) .
N1 C5 1.3485(13) .
N2 C10 1.3416(13) .
N2 C6 1.3524(13) .
C1 C2 1.3904(15) .
C1 H1 0.9300 .
C2 C3 1.3879(17) .
C2 H2 0.9300 .
C3 C4 1.3910(16) .
C3 H3 0.9300 .
C4 C5 1.3979(14) .
C4 H4 0.9300 .
C5 C6 1.4899(14) .
C6 C7 1.3951(14) .
C7 C8 1.3931(16) .
C7 H7 0.9300 .
C8 C9 1.3900(16) .
C8 H8 0.9300 .
C9 C10 1.3897(15) .
C9 H9 0.9300 .
C10 H10 0.9300 .
C11 C12 1.5195(13) .
C11 H11A 0.9700 .
C11 H11B 0.9700 .
C12 C13 1.4023(14) .
C12 C17 1.4059(14) .
C13 C14 1.3914(14) .
C13 H13 0.9300 .
C14 C15 1.3944(15) .
C14 H14 0.9300 .
C15 C16 1.3895(15) .
C15 H15 0.9300 .
C16 C17 1.4058(14) .
C16 H16 0.9300 .
C17 C18 1.5117(14) 2_556
C18 C17 1.5117(14) 2_546
C18 H18A 0.9700 .
C18 H18B 0.9700 .

loop_
_geom_torsion_atom_site_label_1
_geom_torsion_atom_site_label_2
_geom_torsion_atom_site_label_3
_geom_torsion_atom_site_label_4
_geom_torsion
_geom_torsion_site_symmetry_1
_geom_torsion_site_symmetry_4
O6 P2 O1 Mn1 79.62(8) . .
O5 P2 O1 Mn1 -159.07(7) . .
C11 P2 O1 Mn1 -43.03(9) . .
O2 Mn1 O1 P2 -1.12(8) . .
O6 Mn1 O1 P2 -104.12(8) 3_556 .
N2 Mn1 O1 P2 108.11(8) . .
N1 Mn1 O1 P2 161.02(6) . .
O3 P1 O2 Mn1 146.81(9) . .
O4 P1 O2 Mn1 25.69(11) . .
C18 P1 O2 Mn1 -89.10(10) . .
O6 Mn1 O2 P1 34.25(10) 3_556 .
O1 Mn1 O2 P1 -64.99(10) . .
N2 Mn1 O2 P1 -159.29(9) . .
N1 Mn1 O2 P1 124.75(9) . .
O1 P2 O6 Mn1 26.41(10) . 3_556
O5 P2 O6 Mn1 -95.70(8) . 3_556
C11 P2 O6 Mn1 149.40(7) . 3_556
O2 Mn1 N1 C1 -81.25(8) . .
O6 Mn1 N1 C1 19.50(8) 3_556 .
O1 Mn1 N1 C1 116.92(9) . .
N2 Mn1 N1 C1 174.06(9) . .
O2 Mn1 N1 C5 100.03(8) . .
O6 Mn1 N1 C5 -159.22(8) 3_556 .
O1 Mn1 N1 C5 -61.81(10) . .
N2 Mn1 N1 C5 -4.66(7) . .
O2 Mn1 N2 C10 81.13(9) . .
O6 Mn1 N2 C10 -124.04(9) 3_556 .
O1 Mn1 N2 C10 -22.97(8) . .
N1 Mn1 N2 C10 -176.64(9) . .
O2 Mn1 N2 C6 -96.49(8) . .
O6 Mn1 N2 C6 58.34(10) 3_556 .
O1 Mn1 N2 C6 159.40(8) . .
N1 Mn1 N2 C6 5.74(7) . .
C5 N1 C1 C2 -1.11(16) . .
Mn1 N1 C1 C2 -179.84(8) . .
N1 C1 C2 C3 -0.62(17) . .
C1 C2 C3 C4 1.38(17) . .
C2 C3 C4 C5 -0.47(17) . .
C1 N1 C5 C4 2.08(15) . .
Mn1 N1 C5 C4 -179.14(8) . .
C1 N1 C5 C6 -175.55(9) . .
Mn1 N1 C5 C6 3.23(12) . .
C3 C4 C5 N1 -1.30(17) . .
C3 C4 C5 C6 176.15(10) . .
C10 N2 C6 C7 -1.09(15) . .
Mn1 N2 C6 C7 176.63(8) . .
C10 N2 C6 C5 176.18(9) . .
Mn1 N2 C6 C5 -6.10(12) . .
N1 C5 C6 N2 1.84(13) . .
C4 C5 C6 N2 -175.75(10) . .
N1 C5 C6 C7 179.07(10) . .
C4 C5 C6 C7 1.47(16) . .
N2 C6 C7 C8 0.32(16) . .
C5 C6 C7 C8 -176.73(10) . .
C6 C7 C8 C9 0.20(17) . .
C7 C8 C9 C10 0.05(17) . .
C6 N2 C10 C9 1.38(16) . .
Mn1 N2 C10 C9 -176.24(8) . .
C8 C9 C10 N2 -0.87(17) . .
O6 P2 C11 C12 69.82(8) . .
O1 P2 C11 C12 -164.36(7) . .
O5 P2 C11 C12 -46.27(8) . .
P2 C11 C12 C13 -66.12(11) . .
P2 C11 C12 C17 113.57(10) . .
C17 C12 C13 C14 -0.23(15) . .
C11 C12 C13 C14 179.47(10) . .
C12 C13 C14 C15 0.64(16) . .
C13 C14 C15 C16 -0.17(16) . .
C14 C15 C16 C17 -0.71(16) . .
C15 C16 C17 C12 1.11(15) . .
C15 C16 C17 C18 -177.31(9) . 2_556
C13 C12 C17 C16 -0.63(14) . .
C11 C12 C17 C16 179.68(9) . .
C13 C12 C17 C18 177.66(9) . 2_556
C11 C12 C17 C18 -2.03(15) . 2_556
O3 P1 C18 C17 73.98(8) . 2_546
O2 P1 C18 C17 -53.65(8) . 2_546
O4 P1 C18 C17 -172.49(7) . 2_546
